data_9017466
loop_
_publ_author_name
'Tsirelson, V. G.'
'Sokolova, Y. V.'
'Urusov, V. S.'

_publ_section_title
;
 An X-ray diffraction study of the electron-density distribution and
 electrostatic potential in phenakite Be2SiO4
;
_journal_name_full 'Geochemistry International'
_journal_page_first 101
_journal_page_last 110
_journal_volume 24
_journal_year 1987
_chemical_compound_source 'natural crystal from unreported locality'
_chemical_formula_sum 'Be2 O4 Si'
_chemical_name_mineral Phenakite
_space_group_IT_number 148
_space_group_name_Hall '-R 3'
_space_group_name_H-M_alt 'R -3 :H'
_symmetry_space_group_name_H-M 'R -3 :H'
_cell_angle_alpha 90
_cell_angle_beta 90
_cell_angle_gamma 120
_cell_length_a 12.485
_cell_length_b 12.485
_cell_length_c 8.264
_cell_formula_units_Z 18
_cell_volume 1115.573
_database_code_amcsd 0020478
_exptl_crystal_density_diffrn 2.950
_cod_data_source_file inputs/fixed/downloads/15/15211.cif
_cod_data_source_block 15211
_cod_original_sg_symbol_H-M 'R -3'
_cod_original_formula_sum 'Be2 Si O4'
_cod_database_code 9017466

loop_
_space_group_symop_operation_xyz
x,y,z
2/3+x,1/3+y,1/3+z
1/3+x,2/3+y,2/3+z
y,-x+y,-z
2/3+y,1/3-x+y,1/3-z
1/3+y,2/3-x+y,2/3-z
-x+y,-x,z
2/3-x+y,1/3-x,1/3+z
1/3-x+y,2/3-x,2/3+z
-x,-y,-z
2/3-x,1/3-y,1/3-z
1/3-x,2/3-y,2/3-z
-y,x-y,z
2/3-y,1/3+x-y,1/3+z
1/3-y,2/3+x-y,2/3+z
x-y,x,-z
2/3+x-y,1/3+x,1/3-z
1/3+x-y,2/3+x,2/3-z

loop_
_atom_site_aniso_label
_atom_site_aniso_U_11
_atom_site_aniso_U_22
_atom_site_aniso_U_33
_atom_site_aniso_U_12
_atom_site_aniso_U_13
_atom_site_aniso_U_23
Be1 0.00468 0.00462 0.00484 0.00148 0.00045 0.00009
Be2 0.00462 0.00557 0.00439 0.00284 0.00000 -0.00072
Si1 0.00237 0.00261 0.00221 0.00124 -0.00005 0.00018
O1 0.00456 0.00669 0.00301 0.00349 -0.00032 -0.00023
O2 0.00503 0.00355 0.00502 0.00243 -0.00063 0.00000
O3 0.00385 0.00326 0.00387 0.00047 0.00009 -0.00009
O4 0.00438 0.00397 0.00311 0.00095 -0.00023 -0.00036

loop_
_atom_site_label
_atom_site_fract_x
_atom_site_fract_y
_atom_site_fract_z
Be1 0.98290 0.19422 0.41568
Be2 0.98397 0.19423 0.08424
Si1 0.98394 0.19561 0.75004
O1 0.12104 0.20967 0.74972
O2 0.00007 0.33346 0.75016
O3 0.91341 0.12231 0.91475
O4 0.91235 0.12222 0.58504

loop_
_cod_related_entry_id
_cod_related_entry_database
_cod_related_entry_code
1 AMCSD 0020478
